data_1562232
loop_
_publ_author_name
'Bin, Huai-Yu'
'Cheng, Li'
'Wu, Xiong'
'Zhu, Chang-Liang'
'Yang, Xiao-Hui'
'Xie, Jian-Hua'
'Zhou, Qi-Lin'

_publ_section_title
;
 Asymmetric Hydrogenation of Exocyclic \g,\d-Unsaturated \b-Ketoesters to
 Functionalized Chiral Allylic Alcohols via Dynamic Kinetic Resolution
;
_journal_name_full 'Chemical Science'
_journal_paper_doi 10.1039/D1SC02044G
_journal_year 2021
_chemical_absolute_configuration S,S
_chemical_formula_sum 'C25 H27 N O5 S'
_chemical_formula_weight 453.53
_space_group_crystal_system monoclinic
_space_group_IT_number 4
_space_group_name_Hall 'P 2yb'
_space_group_name_H-M_alt 'P 1 21 1'
_atom_sites_solution_hydrogens geom
_audit_creation_method SHELXL-2018/3
_audit_update_record
;
2019-06-27 deposited with the CCDC.	2021-04-28 downloaded from the CCDC.
;
_cell_angle_alpha 90
_cell_angle_beta 94.53(3)
_cell_angle_gamma 90
_cell_formula_units_Z 4
_cell_length_a 9.954(2)
_cell_length_b 14.826(3)
_cell_length_c 15.404(3)
_cell_measurement_reflns_used 6946
_cell_measurement_temperature 113(2)
_cell_measurement_theta_max 28.0187
_cell_measurement_theta_min 1.9093
_cell_volume 2266.2(8)
_computing_cell_refinement crystalclear
_computing_data_collection crystalclear
_computing_data_reduction crystalclear
_computing_molecular_graphics 'Bruker SHELXTL'
_computing_publication_material 'Bruker SHELXTL'
_computing_structure_refinement 'SHELXL-97 (Sheldrick, 1997)'
_computing_structure_solution 'SHELXS-97 (Sheldrick, 1990)'
_diffrn_ambient_temperature 113(2)
_diffrn_measured_fraction_theta_full 0.999
_diffrn_measured_fraction_theta_max 0.994
_diffrn_measurement_device_type 'rigaku saturn'
_diffrn_measurement_method '\w scans'
_diffrn_radiation_type MoK\a
_diffrn_radiation_wavelength 0.71073
_diffrn_reflns_av_R_equivalents 0.0460
_diffrn_reflns_av_unetI/netI 0.0668
_diffrn_reflns_Laue_measured_fraction_full 0.999
_diffrn_reflns_Laue_measured_fraction_max 0.994
_diffrn_reflns_limit_h_max 12
_diffrn_reflns_limit_h_min -13
_diffrn_reflns_limit_k_max 19
_diffrn_reflns_limit_k_min -19
_diffrn_reflns_limit_l_max 20
_diffrn_reflns_limit_l_min -20
_diffrn_reflns_number 24519
_diffrn_reflns_point_group_measured_fraction_full 0.992
_diffrn_reflns_point_group_measured_fraction_max 0.978
_diffrn_reflns_theta_full 25.242
_diffrn_reflns_theta_max 27.909
_diffrn_reflns_theta_min 1.909
_diffrn_standards_decay_% 0
_diffrn_standards_interval_count 0
_diffrn_standards_interval_time 0
_diffrn_standards_number 0
_exptl_absorpt_coefficient_mu 0.180
_exptl_absorpt_correction_T_max 1
_exptl_absorpt_correction_T_min 0.8206
_exptl_absorpt_correction_type multi-scan
_exptl_absorpt_process_details crystalclear
_exptl_crystal_colour colorless
_exptl_crystal_density_diffrn 1.329
_exptl_crystal_description 'acicular crystal'
_exptl_crystal_F_000 960
_exptl_crystal_size_max 0.200
_exptl_crystal_size_mid 0.180
_exptl_crystal_size_min 0.120
_refine_diff_density_max 0.273
_refine_diff_density_min -0.330
_refine_diff_density_rms 0.068
_refine_ls_abs_structure_details
;
 Flack x determined using 2746 quotients [(I+)-(I-)]/[(I+)+(I-)]
 (Parsons, Flack and Wagner, Acta Cryst. B69 (2013) 249-259).
;
_refine_ls_abs_structure_Flack -0.02(4)
_refine_ls_extinction_method none
_refine_ls_goodness_of_fit_ref 0.994
_refine_ls_hydrogen_treatment constr
_refine_ls_matrix_type full
_refine_ls_number_parameters 583
_refine_ls_number_reflns 10608
_refine_ls_number_restraints 1
_refine_ls_restrained_S_all 0.994
_refine_ls_R_factor_all 0.0568
_refine_ls_R_factor_gt 0.0465
_refine_ls_shift/su_max 0.001
_refine_ls_shift/su_mean 0.000
_refine_ls_structure_factor_coef Fsqd
_refine_ls_weighting_details 'w=1/[\s^2^(Fo^2^)+(0.0643P)^2^] where P=(Fo^2^+2Fc^2^)/3'
_refine_ls_weighting_scheme calc
_refine_ls_wR_factor_gt 0.1097
_refine_ls_wR_factor_ref 0.1169
_reflns_Friedel_coverage 0.893
_reflns_Friedel_fraction_full 0.984
_reflns_Friedel_fraction_max 0.960
_reflns_number_gt 8829
_reflns_number_total 10608
_reflns_threshold_expression 'I > 2\s(I)'
_cod_data_source_file d1sc02044g2.cif
_cod_data_source_block shelxl
_cod_depositor_comments
;
The following automatic conversions were performed:

data item '_exptl_absorpt_correction_type' value 'MULTI-SCAN' was
changed to 'multi-scan' in accordance with the
/home/data/users/saulius/crontab/automatic-downloads/rss-feeds/RSC/lib/dictionaries/cif_core.dic
dictionary named 'cif_core.dic' version 2.4.2 last updated on
2011-04-26.

Automatic conversion script
Id: cif_fix_values 7556 2019-12-06 15:28:31Z antanas 
;
_cod_original_cell_volume 2266.4(8)
_cod_original_sg_symbol_H-M 'P 21'
_cod_database_code 1562232
_shelx_shelxl_version_number 2018/3
_shelx_space_group_comment
;
The symmetry employed for this shelxl refinement is uniquely defined
by the following loop, which should always be used as a source of
symmetry information in preference to the above space-group names.
They are only intended as comments.
;
_shelx_estimated_absorpt_t_min 0.965
_shelx_estimated_absorpt_t_max 0.979

loop_
_space_group_symop_operation_xyz
'x, y, z'
'-x, y+1/2, -z'

loop_
_atom_site_label
_atom_site_type_symbol
_atom_site_fract_x
_atom_site_fract_y
_atom_site_fract_z
_atom_site_U_iso_or_equiv
_atom_site_adp_type
_atom_site_occupancy
_atom_site_site_symmetry_order
_atom_site_calc_flag
_atom_site_refinement_flags_posn
_atom_site_refinement_flags_adp
_atom_site_refinement_flags_occupancy
_atom_site_disorder_assembly
_atom_site_disorder_group
S1 S 0.55118(8) -0.03009(5) 1.12284(5) 0.02329(18) Uani 1 1 d . . . . .
S2 S 1.07012(9) 0.50761(5) 1.10819(5) 0.02488(19) Uani 1 1 d . . . . .
O1 O 0.6483(2) -0.07362(16) 1.07382(15) 0.0285(6) Uani 1 1 d . . . . .
O2 O 0.4650(3) -0.08173(16) 1.17381(15) 0.0295(6) Uani 1 1 d . . . . .
O3 O 0.6293(2) 0.26594(16) 0.73202(14) 0.0245(5) Uani 1 1 d . . . . .
H3 H 0.635665 0.306628 0.770067 0.037 Uiso 1 1 calc R U . . .
O4 O 0.4633(3) 0.34859(17) 0.58489(15) 0.0319(6) Uani 1 1 d . . . . .
O5 O 0.5651(3) 0.2511(2) 0.50106(16) 0.0418(7) Uani 1 1 d . . . . .
O6 O 1.1694(3) 0.54585(17) 1.05670(15) 0.0315(6) Uani 1 1 d . . . . .
O7 O 0.9869(3) 0.56361(16) 1.15669(15) 0.0294(5) Uani 1 1 d . . . . .
O8 O 0.8535(2) 0.26555(18) 0.63386(14) 0.0288(5) Uani 1 1 d . . . . .
H8 H 0.776829 0.268953 0.652834 0.043 Uiso 1 1 calc R U . . .
O9 O 1.0899(3) 0.1961(2) 0.51179(17) 0.0490(8) Uani 1 1 d . . . . .
O10 O 1.0495(3) 0.08994(18) 0.61001(16) 0.0378(6) Uani 1 1 d . . . . .
N1 N 0.4511(3) 0.02666(18) 1.05107(17) 0.0221(6) Uani 1 1 d . . . . .
N2 N 0.9674(3) 0.44953(18) 1.03887(16) 0.0220(6) Uani 1 1 d . . . . .
C1 C 0.6308(3) 0.0527(2) 1.1894(2) 0.0238(7) Uani 1 1 d . . . . .
C2 C 0.5872(4) 0.0677(3) 1.2721(2) 0.0295(8) Uani 1 1 d . . . . .
H2 H 0.516136 0.032605 1.292242 0.035 Uiso 1 1 calc R U . . .
C3 C 0.6484(4) 0.1343(3) 1.3245(2) 0.0316(8) Uani 1 1 d . . . . .
H3A H 0.619973 0.144091 1.381161 0.038 Uiso 1 1 calc R U . . .
C4 C 0.7508(4) 0.1868(3) 1.2951(2) 0.0324(8) Uani 1 1 d . . . . .
C5 C 0.7933(4) 0.1709(3) 1.2133(2) 0.0316(8) Uani 1 1 d . . . . .
H5 H 0.863858 0.206481 1.193191 0.038 Uiso 1 1 calc R U . . .
C6 C 0.7351(4) 0.1039(2) 1.1598(2) 0.0279(8) Uani 1 1 d . . . . .
H6 H 0.765848 0.093227 1.103904 0.033 Uiso 1 1 calc R U . . .
C7 C 0.8140(5) 0.2610(3) 1.3519(3) 0.0487(11) Uani 1 1 d . . . . .
H7A H 0.897939 0.239016 1.382178 0.073 Uiso 1 1 calc R U . . .
H7B H 0.751562 0.279216 1.394808 0.073 Uiso 1 1 calc R U . . .
H7C H 0.833489 0.312962 1.315611 0.073 Uiso 1 1 calc R U . . .
C8 C 0.3291(3) 0.0695(2) 1.0678(2) 0.0206(6) Uani 1 1 d . . . . .
C9 C 0.2434(3) 0.0581(2) 1.1337(2) 0.0247(7) Uani 1 1 d . . . . .
H9 H 0.263246 0.016109 1.179451 0.030 Uiso 1 1 calc R U . . .
C10 C 0.1283(4) 0.1101(2) 1.1301(2) 0.0272(8) Uani 1 1 d . . . . .
H10 H 0.068363 0.104073 1.174766 0.033 Uiso 1 1 calc R U . . .
C11 C 0.0975(3) 0.1712(2) 1.0628(2) 0.0269(7) Uani 1 1 d . . . . .
H11 H 0.016831 0.205565 1.062090 0.032 Uiso 1 1 calc R U . . .
C12 C 0.1827(3) 0.1825(2) 0.9970(2) 0.0234(7) Uani 1 1 d . . . . .
H12 H 0.161001 0.223778 0.950900 0.028 Uiso 1 1 calc R U . . .
C13 C 0.3012(3) 0.1322(2) 0.9997(2) 0.0204(7) Uani 1 1 d . . . . .
C14 C 0.4089(3) 0.1271(2) 0.9417(2) 0.0197(7) Uani 1 1 d . . . . .
C15 C 0.4981(3) 0.0652(2) 0.97623(19) 0.0219(7) Uani 1 1 d . . . . .
H15 H 0.580722 0.050133 0.952911 0.026 Uiso 1 1 calc R U . . .
C16 C 0.4168(3) 0.1815(2) 0.86292(19) 0.0209(6) Uani 1 1 d . . . . .
H16 H 0.372256 0.238231 0.862196 0.025 Uiso 1 1 calc R U . . .
C17 C 0.4793(3) 0.1606(2) 0.7918(2) 0.0215(7) Uani 1 1 d . . . . .
C18 C 0.5492(4) 0.0729(2) 0.7771(2) 0.0278(7) Uani 1 1 d . . . . .
H18A H 0.519852 0.027373 0.818670 0.033 Uiso 1 1 calc R U . . .
H18B H 0.647699 0.081194 0.788632 0.033 Uiso 1 1 calc R U . . .
C19 C 0.5188(4) 0.0383(2) 0.6842(2) 0.0353(9) Uani 1 1 d . . . . .
H19A H 0.422082 0.022455 0.674749 0.042 Uiso 1 1 calc R U . . .
H19B H 0.572179 -0.016867 0.675461 0.042 Uiso 1 1 calc R U . . .
C20 C 0.5534(4) 0.1104(2) 0.6182(2) 0.0314(8) Uani 1 1 d . . . . .
H20A H 0.650805 0.124580 0.626245 0.038 Uiso 1 1 calc R U . . .
H20B H 0.533651 0.087114 0.558368 0.038 Uiso 1 1 calc R U . . .
C21 C 0.4721(3) 0.1957(2) 0.63015(19) 0.0234(7) Uani 1 1 d . . . . .
H21 H 0.374475 0.180356 0.618581 0.028 Uiso 1 1 calc R U . . .
C22 C 0.4933(3) 0.2322(2) 0.72333(19) 0.0195(6) Uani 1 1 d . . . . .
H22 H 0.428640 0.282459 0.731585 0.023 Uiso 1 1 calc R U . . .
C23 C 0.5067(3) 0.2663(2) 0.5645(2) 0.0266(7) Uani 1 1 d . . . . .
C24 C 0.5003(4) 0.4219(3) 0.5297(3) 0.0395(10) Uani 1 1 d . . . . .
H24A H 0.438718 0.473416 0.536279 0.047 Uiso 1 1 calc R U . . .
H24B H 0.490289 0.402223 0.468109 0.047 Uiso 1 1 calc R U . . .
C25 C 0.6431(4) 0.4516(3) 0.5524(3) 0.0495(11) Uani 1 1 d . . . . .
H25A H 0.655465 0.465483 0.614755 0.074 Uiso 1 1 calc R U . . .
H25B H 0.661914 0.505587 0.518722 0.074 Uiso 1 1 calc R U . . .
H25C H 0.704931 0.403203 0.538642 0.074 Uiso 1 1 calc R U . . .
C26 C 1.1468(4) 0.4261(2) 1.1785(2) 0.0252(7) Uani 1 1 d . . . . .
C27 C 1.2473(4) 0.3712(2) 1.1509(2) 0.0287(8) Uani 1 1 d . . . . .
H27 H 1.280313 0.380174 1.095363 0.034 Uiso 1 1 calc R U . . .
C28 C 1.2994(4) 0.3029(3) 1.2050(2) 0.0315(8) Uani 1 1 d . . . . .
H28 H 1.368239 0.264998 1.186051 0.038 Uiso 1 1 calc R U . . .
C29 C 1.2521(4) 0.2890(3) 1.2869(2) 0.0304(8) Uani 1 1 d . . . . .
C30 C 1.1540(4) 0.3468(3) 1.3136(2) 0.0336(8) Uani 1 1 d . . . . .
H30 H 1.123184 0.339564 1.369981 0.040 Uiso 1 1 calc R U . . .
C31 C 1.1001(4) 0.4147(3) 1.2604(2) 0.0293(8) Uani 1 1 d . . . . .
H31 H 1.031892 0.453085 1.279488 0.035 Uiso 1 1 calc R U . . .
C32 C 1.3044(4) 0.2127(3) 1.3434(3) 0.0442(11) Uani 1 1 d . . . . .
H32A H 1.396429 0.226318 1.367151 0.066 Uiso 1 1 calc R U . . .
H32B H 1.304644 0.157253 1.308815 0.066 Uiso 1 1 calc R U . . .
H32C H 1.246429 0.204541 1.391369 0.066 Uiso 1 1 calc R U . . .
C33 C 0.8466(3) 0.4070(2) 1.0586(2) 0.0209(7) Uani 1 1 d . . . . .
C34 C 0.7644(4) 0.4219(2) 1.1263(2) 0.0256(7) Uani 1 1 d . . . . .
H34 H 0.786283 0.465732 1.170090 0.031 Uiso 1 1 calc R U . . .
C35 C 0.6495(4) 0.3698(2) 1.1265(2) 0.0294(8) Uani 1 1 d . . . . .
H35 H 0.592129 0.377362 1.172430 0.035 Uiso 1 1 calc R U . . .
C36 C 0.6145(4) 0.3061(3) 1.0613(2) 0.0295(8) Uani 1 1 d . . . . .
H36 H 0.533961 0.272067 1.063202 0.035 Uiso 1 1 calc R U . . .
C37 C 0.6963(3) 0.2927(2) 0.9944(2) 0.0249(7) Uani 1 1 d . . . . .
H37 H 0.672695 0.249917 0.949896 0.030 Uiso 1 1 calc R U . . .
C38 C 0.8143(3) 0.3430(2) 0.9931(2) 0.0199(7) Uani 1 1 d . . . . .
C39 C 0.9194(3) 0.3457(2) 0.9329(2) 0.0209(7) Uani 1 1 d . . . . .
C40 C 1.0113(4) 0.4083(2) 0.9638(2) 0.0227(7) Uani 1 1 d . . . . .
H40 H 1.092768 0.422165 0.938443 0.027 Uiso 1 1 calc R U . . .
C41 C 0.9214(3) 0.2892(2) 0.85479(19) 0.0205(6) Uani 1 1 d . . . . .
H41 H 0.894786 0.228242 0.861438 0.025 Uiso 1 1 calc R U . . .
C42 C 0.9555(3) 0.3119(2) 0.7759(2) 0.0223(7) Uani 1 1 d . . . . .
C43 C 0.9987(4) 0.4043(2) 0.7484(2) 0.0283(8) Uani 1 1 d . . . . .
H43A H 1.004810 0.445253 0.799326 0.034 Uiso 1 1 calc R U . . .
H43B H 0.930848 0.429120 0.704306 0.034 Uiso 1 1 calc R U . . .
C44 C 1.1350(4) 0.3988(3) 0.7104(2) 0.0352(9) Uani 1 1 d . . . . .
H44A H 1.204282 0.379142 0.756159 0.042 Uiso 1 1 calc R U . . .
H44B H 1.160651 0.459197 0.689915 0.042 Uiso 1 1 calc R U . . .
C45 C 1.1299(4) 0.3320(3) 0.6343(2) 0.0333(8) Uani 1 1 d . . . . .
H45A H 1.065331 0.354080 0.586813 0.040 Uiso 1 1 calc R U . . .
H45B H 1.219911 0.328180 0.611471 0.040 Uiso 1 1 calc R U . . .
C46 C 1.0868(3) 0.2385(2) 0.6630(2) 0.0267(7) Uani 1 1 d . . . . .
H46 H 1.156668 0.214769 0.707390 0.032 Uiso 1 1 calc R U . . .
C47 C 0.9508(3) 0.2421(2) 0.7036(2) 0.0227(7) Uani 1 1 d . . . . .
H47 H 0.929183 0.181519 0.727315 0.027 Uiso 1 1 calc R U . . .
C48 C 1.0764(4) 0.1751(3) 0.5855(2) 0.0315(8) Uani 1 1 d . . . . .
C49 C 1.0127(4) 0.0271(3) 0.5396(3) 0.0413(10) Uani 1 1 d . . . . .
H49A H 1.037147 -0.035067 0.558332 0.050 Uiso 1 1 calc R U . . .
H49B H 1.062689 0.041999 0.488439 0.050 Uiso 1 1 calc R U . . .
C50 C 0.8648(4) 0.0325(3) 0.5155(3) 0.0488(11) Uani 1 1 d . . . . .
H50A H 0.815736 0.017658 0.566284 0.073 Uiso 1 1 calc R U . . .
H50B H 0.840238 -0.010417 0.468472 0.073 Uiso 1 1 calc R U . . .
H50C H 0.841367 0.093740 0.495774 0.073 Uiso 1 1 calc R U . . .

loop_
_atom_site_aniso_label
_atom_site_aniso_U_11
_atom_site_aniso_U_22
_atom_site_aniso_U_33
_atom_site_aniso_U_23
_atom_site_aniso_U_13
_atom_site_aniso_U_12
S1 0.0259(4) 0.0208(4) 0.0231(4) 0.0044(3) 0.0012(3) 0.0049(3)
S2 0.0301(5) 0.0218(4) 0.0225(4) -0.0024(3) 0.0002(3) -0.0059(3)
O1 0.0303(14) 0.0278(12) 0.0273(12) 0.0001(10) 0.0022(10) 0.0125(11)
O2 0.0356(14) 0.0252(12) 0.0277(12) 0.0116(10) 0.0029(11) -0.0014(11)
O3 0.0236(12) 0.0275(12) 0.0227(11) -0.0060(9) 0.0029(9) -0.0041(10)
O4 0.0360(15) 0.0309(13) 0.0301(12) 0.0102(11) 0.0106(11) 0.0050(11)
O5 0.0545(18) 0.0488(17) 0.0237(12) -0.0035(12) 0.0134(12) -0.0023(14)
O6 0.0326(14) 0.0321(14) 0.0300(13) 0.0016(11) 0.0027(11) -0.0128(11)
O7 0.0398(15) 0.0212(12) 0.0272(12) -0.0069(10) 0.0026(11) -0.0004(11)
O8 0.0197(12) 0.0430(14) 0.0233(11) -0.0013(10) -0.0007(9) 0.0010(11)
O9 0.066(2) 0.0548(19) 0.0293(14) -0.0101(14) 0.0225(14) -0.0120(16)
O10 0.0483(17) 0.0323(14) 0.0325(14) -0.0076(11) 0.0025(12) 0.0053(12)
N1 0.0228(14) 0.0232(14) 0.0205(13) 0.0040(11) 0.0033(11) 0.0044(11)
N2 0.0229(15) 0.0251(15) 0.0181(12) -0.0027(11) 0.0021(11) -0.0042(11)
C1 0.0238(17) 0.0251(17) 0.0222(16) 0.0043(13) -0.0001(13) 0.0065(14)
C2 0.0255(18) 0.041(2) 0.0222(16) 0.0032(15) 0.0053(14) -0.0015(16)
C3 0.0271(19) 0.042(2) 0.0261(17) -0.0030(16) 0.0058(15) 0.0005(16)
C4 0.0255(19) 0.037(2) 0.0341(18) -0.0022(17) 0.0015(15) 0.0011(16)
C5 0.0290(19) 0.0341(19) 0.0324(18) 0.0002(16) 0.0075(16) -0.0015(17)
C6 0.0273(19) 0.0311(19) 0.0262(17) 0.0010(14) 0.0087(14) 0.0045(15)
C7 0.048(3) 0.054(3) 0.045(2) -0.016(2) 0.010(2) -0.014(2)
C8 0.0209(16) 0.0183(15) 0.0223(15) -0.0009(13) 0.0006(13) -0.0007(13)
C9 0.0273(18) 0.0240(17) 0.0231(16) 0.0043(13) 0.0047(14) -0.0004(14)
C10 0.0245(18) 0.0274(18) 0.0306(17) 0.0034(14) 0.0078(14) -0.0014(14)
C11 0.0213(17) 0.0260(17) 0.0335(18) 0.0036(15) 0.0025(14) 0.0039(14)
C12 0.0225(17) 0.0244(17) 0.0227(15) 0.0025(13) -0.0022(13) 0.0020(14)
C13 0.0221(17) 0.0187(15) 0.0200(15) 0.0007(12) -0.0007(13) -0.0039(13)
C14 0.0220(17) 0.0178(15) 0.0190(14) -0.0019(12) 0.0001(13) -0.0033(13)
C15 0.0211(17) 0.0248(16) 0.0200(15) 0.0019(13) 0.0035(13) -0.0013(14)
C16 0.0224(16) 0.0207(15) 0.0196(14) 0.0017(13) 0.0017(12) 0.0026(13)
C17 0.0230(16) 0.0211(15) 0.0198(14) -0.0016(12) -0.0013(12) 0.0016(13)
C18 0.039(2) 0.0216(16) 0.0232(16) -0.0005(13) 0.0030(15) 0.0083(15)
C19 0.057(3) 0.0229(17) 0.0272(18) -0.0076(14) 0.0070(17) 0.0036(17)
C20 0.044(2) 0.0282(18) 0.0219(16) -0.0100(13) 0.0036(15) 0.0058(16)
C21 0.0261(17) 0.0277(17) 0.0164(14) -0.0016(13) 0.0012(12) -0.0008(14)
C22 0.0196(16) 0.0207(14) 0.0186(14) -0.0022(12) 0.0028(12) 0.0006(13)
C23 0.0254(18) 0.0361(18) 0.0180(15) 0.0003(14) -0.0005(13) -0.0030(15)
C24 0.041(2) 0.038(2) 0.040(2) 0.0199(18) 0.0063(18) 0.0049(18)
C25 0.039(2) 0.043(2) 0.068(3) 0.017(2) 0.010(2) -0.001(2)
C26 0.0266(18) 0.0278(17) 0.0209(15) -0.0027(13) -0.0007(14) -0.0066(15)
C27 0.033(2) 0.0304(18) 0.0232(16) -0.0024(14) 0.0067(15) -0.0037(15)
C28 0.027(2) 0.036(2) 0.0319(18) -0.0015(16) 0.0080(15) 0.0026(16)
C29 0.027(2) 0.035(2) 0.0285(17) -0.0012(15) -0.0012(15) -0.0033(16)
C30 0.033(2) 0.043(2) 0.0254(17) 0.0026(16) 0.0056(15) 0.0007(17)
C31 0.0289(19) 0.0351(19) 0.0242(16) -0.0024(15) 0.0032(14) 0.0033(16)
C32 0.044(2) 0.053(3) 0.035(2) 0.0115(19) 0.0025(18) 0.015(2)
C33 0.0202(16) 0.0199(16) 0.0226(15) 0.0000(13) 0.0011(13) 0.0004(13)
C34 0.0297(19) 0.0247(16) 0.0229(16) -0.0018(13) 0.0053(14) 0.0034(15)
C35 0.0280(19) 0.0314(19) 0.0297(17) -0.0003(15) 0.0086(15) 0.0037(15)
C36 0.026(2) 0.0295(19) 0.0328(18) 0.0020(15) 0.0033(15) -0.0006(15)
C37 0.0236(18) 0.0241(17) 0.0268(16) -0.0001(14) 0.0004(14) -0.0030(14)
C38 0.0220(17) 0.0190(15) 0.0186(14) 0.0021(12) 0.0001(13) 0.0023(13)
C39 0.0235(17) 0.0191(15) 0.0198(14) 0.0021(12) 0.0004(13) 0.0005(13)
C40 0.0252(18) 0.0235(16) 0.0198(15) -0.0002(13) 0.0037(13) -0.0009(14)
C41 0.0226(17) 0.0184(15) 0.0201(14) -0.0014(12) -0.0010(12) 0.0007(13)
C42 0.0237(18) 0.0206(15) 0.0225(15) 0.0003(12) 0.0010(13) 0.0003(13)
C43 0.041(2) 0.0223(16) 0.0218(16) -0.0002(13) 0.0025(15) -0.0017(15)
C44 0.037(2) 0.036(2) 0.0329(19) -0.0017(16) 0.0007(16) -0.0131(17)
C45 0.0264(19) 0.042(2) 0.0321(18) -0.0006(16) 0.0087(15) -0.0082(16)
C46 0.0207(17) 0.0329(18) 0.0269(16) -0.0037(14) 0.0042(13) 0.0008(14)
C47 0.0251(17) 0.0216(15) 0.0215(15) -0.0009(12) 0.0033(13) 0.0004(13)
C48 0.0264(18) 0.0376(19) 0.0312(18) -0.0064(16) 0.0065(14) -0.0006(16)
C49 0.050(3) 0.037(2) 0.039(2) -0.0154(17) 0.0126(19) 0.0021(18)
C50 0.052(3) 0.044(2) 0.050(3) -0.019(2) 0.002(2) 0.004(2)

loop_
_atom_type_symbol
_atom_type_description
_atom_type_scat_dispersion_real
_atom_type_scat_dispersion_imag
_atom_type_scat_source
C C 0.0033 0.0016 'International Tables Vol C Tables 4.2.6.8 and 6.1.1.4'
H H 0.0000 0.0000 'International Tables Vol C Tables 4.2.6.8 and 6.1.1.4'
N N 0.0061 0.0033 'International Tables Vol C Tables 4.2.6.8 and 6.1.1.4'
O O 0.0106 0.0060 'International Tables Vol C Tables 4.2.6.8 and 6.1.1.4'
S S 0.1246 0.1234 'International Tables Vol C Tables 4.2.6.8 and 6.1.1.4'

loop_
_geom_angle_atom_site_label_1
_geom_angle_atom_site_label_2
_geom_angle_atom_site_label_3
_geom_angle
_geom_angle_site_symmetry_1
_geom_angle_site_symmetry_3
_geom_angle_publ_flag
O1 S1 O2 120.62(16) . . ?
O1 S1 N1 105.86(13) . . ?
O2 S1 N1 106.45(14) . . ?
O1 S1 C1 109.45(16) . . ?
O2 S1 C1 108.49(15) . . ?
N1 S1 C1 104.81(15) . . ?
O7 S2 O6 120.99(15) . . ?
O7 S2 N2 106.57(15) . . ?
O6 S2 N2 105.45(14) . . ?
O7 S2 C26 108.66(15) . . ?
O6 S2 C26 109.18(16) . . ?
N2 S2 C26 104.79(15) . . ?
C22 O3 H3 109.5 . . ?
C23 O4 C24 116.4(3) . . ?
C47 O8 H8 109.5 . . ?
C48 O10 C49 115.7(3) . . ?
C15 N1 C8 108.3(3) . . ?
C15 N1 S1 122.3(2) . . ?
C8 N1 S1 125.9(2) . . ?
C40 N2 C33 108.0(3) . . ?
C40 N2 S2 122.5(2) . . ?
C33 N2 S2 125.8(2) . . ?
C6 C1 C2 120.4(3) . . ?
C6 C1 S1 120.4(2) . . ?
C2 C1 S1 119.2(3) . . ?
C3 C2 C1 119.4(3) . . ?
C3 C2 H2 120.3 . . ?
C1 C2 H2 120.3 . . ?
C2 C3 C4 120.7(3) . . ?
C2 C3 H3A 119.7 . . ?
C4 C3 H3A 119.7 . . ?
C5 C4 C3 119.2(4) . . ?
C5 C4 C7 120.6(3) . . ?
C3 C4 C7 120.2(3) . . ?
C4 C5 C6 121.4(3) . . ?
C4 C5 H5 119.3 . . ?
C6 C5 H5 119.3 . . ?
C5 C6 C1 118.9(3) . . ?
C5 C6 H6 120.5 . . ?
C1 C6 H6 120.5 . . ?
C4 C7 H7A 109.5 . . ?
C4 C7 H7B 109.5 . . ?
H7A C7 H7B 109.5 . . ?
C4 C7 H7C 109.5 . . ?
H7A C7 H7C 109.5 . . ?
H7B C7 H7C 109.5 . . ?
C9 C8 C13 121.8(3) . . ?
C9 C8 N1 131.8(3) . . ?
C13 C8 N1 106.4(3) . . ?
C10 C9 C8 117.4(3) . . ?
C10 C9 H9 121.3 . . ?
C8 C9 H9 121.3 . . ?
C9 C10 C11 121.8(3) . . ?
C9 C10 H10 119.1 . . ?
C11 C10 H10 119.1 . . ?
C12 C11 C10 120.8(3) . . ?
C12 C11 H11 119.6 . . ?
C10 C11 H11 119.6 . . ?
C11 C12 C13 118.7(3) . . ?
C11 C12 H12 120.6 . . ?
C13 C12 H12 120.6 . . ?
C12 C13 C8 119.4(3) . . ?
C12 C13 C14 132.4(3) . . ?
C8 C13 C14 108.2(3) . . ?
C15 C14 C13 106.6(3) . . ?
C15 C14 C16 128.4(3) . . ?
C13 C14 C16 124.9(3) . . ?
C14 C15 N1 110.4(3) . . ?
C14 C15 H15 124.8 . . ?
N1 C15 H15 124.8 . . ?
C17 C16 C14 127.6(3) . . ?
C17 C16 H16 116.2 . . ?
C14 C16 H16 116.2 . . ?
C16 C17 C18 125.1(3) . . ?
C16 C17 C22 118.9(3) . . ?
C18 C17 C22 115.8(3) . . ?
C17 C18 C19 111.8(3) . . ?
C17 C18 H18A 109.3 . . ?
C19 C18 H18A 109.3 . . ?
C17 C18 H18B 109.3 . . ?
C19 C18 H18B 109.3 . . ?
H18A C18 H18B 107.9 . . ?
C18 C19 C20 110.3(3) . . ?
C18 C19 H19A 109.6 . . ?
C20 C19 H19A 109.6 . . ?
C18 C19 H19B 109.6 . . ?
C20 C19 H19B 109.6 . . ?
H19A C19 H19B 108.1 . . ?
C21 C20 C19 110.5(3) . . ?
C21 C20 H20A 109.5 . . ?
C19 C20 H20A 109.5 . . ?
C21 C20 H20B 109.5 . . ?
C19 C20 H20B 109.5 . . ?
H20A C20 H20B 108.1 . . ?
C23 C21 C20 110.0(3) . . ?
C23 C21 C22 111.1(3) . . ?
C20 C21 C22 111.7(3) . . ?
C23 C21 H21 107.9 . . ?
C20 C21 H21 107.9 . . ?
C22 C21 H21 107.9 . . ?
O3 C22 C17 108.5(3) . . ?
O3 C22 C21 105.6(2) . . ?
C17 C22 C21 113.1(3) . . ?
O3 C22 H22 109.8 . . ?
C17 C22 H22 109.8 . . ?
C21 C22 H22 109.8 . . ?
O5 C23 O4 123.3(3) . . ?
O5 C23 C21 124.5(3) . . ?
O4 C23 C21 112.2(3) . . ?
O4 C24 C25 111.3(3) . . ?
O4 C24 H24A 109.4 . . ?
C25 C24 H24A 109.4 . . ?
O4 C24 H24B 109.4 . . ?
C25 C24 H24B 109.4 . . ?
H24A C24 H24B 108.0 . . ?
C24 C25 H25A 109.5 . . ?
C24 C25 H25B 109.5 . . ?
H25A C25 H25B 109.5 . . ?
C24 C25 H25C 109.5 . . ?
H25A C25 H25C 109.5 . . ?
H25B C25 H25C 109.5 . . ?
C27 C26 C31 120.7(3) . . ?
C27 C26 S2 120.4(2) . . ?
C31 C26 S2 118.9(3) . . ?
C26 C27 C28 119.4(3) . . ?
C26 C27 H27 120.3 . . ?
C28 C27 H27 120.3 . . ?
C27 C28 C29 121.0(3) . . ?
C27 C28 H28 119.5 . . ?
C29 C28 H28 119.5 . . ?
C30 C29 C28 118.2(4) . . ?
C30 C29 C32 121.1(3) . . ?
C28 C29 C32 120.7(3) . . ?
C31 C30 C29 121.7(3) . . ?
C31 C30 H30 119.2 . . ?
C29 C30 H30 119.2 . . ?
C30 C31 C26 119.1(3) . . ?
C30 C31 H31 120.5 . . ?
C26 C31 H31 120.5 . . ?
C29 C32 H32A 109.5 . . ?
C29 C32 H32B 109.5 . . ?
H32A C32 H32B 109.5 . . ?
C29 C32 H32C 109.5 . . ?
H32A C32 H32C 109.5 . . ?
H32B C32 H32C 109.5 . . ?
C34 C33 C38 122.0(3) . . ?
C34 C33 N2 130.7(3) . . ?
C38 C33 N2 107.3(3) . . ?
C35 C34 C33 116.7(3) . . ?
C35 C34 H34 121.6 . . ?
C33 C34 H34 121.6 . . ?
C34 C35 C36 122.2(3) . . ?
C34 C35 H35 118.9 . . ?
C36 C35 H35 118.9 . . ?
C37 C36 C35 120.3(3) . . ?
C37 C36 H36 119.8 . . ?
C35 C36 H36 119.8 . . ?
C36 C37 C38 118.9(3) . . ?
C36 C37 H37 120.6 . . ?
C38 C37 H37 120.6 . . ?
C37 C38 C33 119.8(3) . . ?
C37 C38 C39 132.4(3) . . ?
C33 C38 C39 107.8(3) . . ?
C40 C39 C38 107.0(3) . . ?
C40 C39 C41 128.6(3) . . ?
C38 C39 C41 124.4(3) . . ?
C39 C40 N2 109.8(3) . . ?
C39 C40 H40 125.1 . . ?
N2 C40 H40 125.1 . . ?
C42 C41 C39 128.7(3) . . ?
C42 C41 H41 115.6 . . ?
C39 C41 H41 115.6 . . ?
C41 C42 C43 125.8(3) . . ?
C41 C42 C47 120.1(3) . . ?
C43 C42 C47 114.0(3) . . ?
C42 C43 C44 110.0(3) . . ?
C42 C43 H43A 109.7 . . ?
C44 C43 H43A 109.7 . . ?
C42 C43 H43B 109.7 . . ?
C44 C43 H43B 109.7 . . ?
H43A C43 H43B 108.2 . . ?
C43 C44 C45 110.6(3) . . ?
C43 C44 H44A 109.5 . . ?
C45 C44 H44A 109.5 . . ?
C43 C44 H44B 109.5 . . ?
C45 C44 H44B 109.5 . . ?
H44A C44 H44B 108.1 . . ?
C46 C45 C44 111.0(3) . . ?
C46 C45 H45A 109.4 . . ?
C44 C45 H45A 109.4 . . ?
C46 C45 H45B 109.4 . . ?
C44 C45 H45B 109.4 . . ?
H45A C45 H45B 108.0 . . ?
C48 C46 C45 109.7(3) . . ?
C48 C46 C47 109.6(3) . . ?
C45 C46 C47 111.2(3) . . ?
C48 C46 H46 108.7 . . ?
C45 C46 H46 108.7 . . ?
C47 C46 H46 108.7 . . ?
O8 C47 C42 111.4(3) . . ?
O8 C47 C46 105.6(2) . . ?
C42 C47 C46 110.2(3) . . ?
O8 C47 H47 109.9 . . ?
C42 C47 H47 109.9 . . ?
C46 C47 H47 109.9 . . ?
O9 C48 O10 123.3(3) . . ?
O9 C48 C46 125.5(4) . . ?
O10 C48 C46 111.2(3) . . ?
O10 C49 C50 109.7(3) . . ?
O10 C49 H49A 109.7 . . ?
C50 C49 H49A 109.7 . . ?
O10 C49 H49B 109.7 . . ?
C50 C49 H49B 109.7 . . ?
H49A C49 H49B 108.2 . . ?
C49 C50 H50A 109.5 . . ?
C49 C50 H50B 109.5 . . ?
H50A C50 H50B 109.5 . . ?
C49 C50 H50C 109.5 . . ?
H50A C50 H50C 109.5 . . ?
H50B C50 H50C 109.5 . . ?

loop_
_geom_bond_atom_site_label_1
_geom_bond_atom_site_label_2
_geom_bond_distance
_geom_bond_site_symmetry_2
_geom_bond_publ_flag
S1 O1 1.427(2) . ?
S1 O2 1.430(2) . ?
S1 N1 1.658(3) . ?
S1 C1 1.749(4) . ?
S2 O7 1.425(2) . ?
S2 O6 1.432(2) . ?
S2 N2 1.660(3) . ?
S2 C26 1.757(4) . ?
O3 C22 1.439(4) . ?
O3 H3 0.8400 . ?
O4 C23 1.340(4) . ?
O4 C24 1.445(4) . ?
O5 C23 1.197(4) . ?
O8 C47 1.431(4) . ?
O8 H8 0.8400 . ?
O9 C48 1.194(4) . ?
O10 C48 1.351(5) . ?
O10 C49 1.455(4) . ?
N1 C15 1.400(4) . ?
N1 C8 1.412(4) . ?
N2 C40 1.408(4) . ?
N2 C33 1.412(4) . ?
C1 C6 1.392(5) . ?
C1 C2 1.395(4) . ?
C2 C3 1.386(5) . ?
C2 H2 0.9500 . ?
C3 C4 1.386(5) . ?
C3 H3A 0.9500 . ?
C4 C5 1.381(5) . ?
C4 C7 1.512(6) . ?
C5 C6 1.387(5) . ?
C5 H5 0.9500 . ?
C6 H6 0.9500 . ?
C7 H7A 0.9800 . ?
C7 H7B 0.9800 . ?
C7 H7C 0.9800 . ?
C8 C9 1.387(4) . ?
C8 C13 1.412(4) . ?
C9 C10 1.378(5) . ?
C9 H9 0.9500 . ?
C10 C11 1.393(5) . ?
C10 H10 0.9500 . ?
C11 C12 1.382(4) . ?
C11 H11 0.9500 . ?
C12 C13 1.393(5) . ?
C12 H12 0.9500 . ?
C13 C14 1.451(4) . ?
C14 C15 1.356(5) . ?
C14 C16 1.465(4) . ?
C15 H15 0.9500 . ?
C16 C17 1.339(4) . ?
C16 H16 0.9500 . ?
C17 C18 1.501(4) . ?
C17 C22 1.509(4) . ?
C18 C19 1.529(5) . ?
C18 H18A 0.9900 . ?
C18 H18B 0.9900 . ?
C19 C20 1.533(5) . ?
C19 H19A 0.9900 . ?
C19 H19B 0.9900 . ?
C20 C21 1.521(5) . ?
C20 H20A 0.9900 . ?
C20 H20B 0.9900 . ?
C21 C23 1.513(4) . ?
C21 C22 1.532(4) . ?
C21 H21 1.0000 . ?
C22 H22 1.0000 . ?
C24 C25 1.503(6) . ?
C24 H24A 0.9900 . ?
C24 H24B 0.9900 . ?
C25 H25A 0.9800 . ?
C25 H25B 0.9800 . ?
C25 H25C 0.9800 . ?
C26 C27 1.383(5) . ?
C26 C31 1.389(4) . ?
C27 C28 1.385(5) . ?
C27 H27 0.9500 . ?
C28 C29 1.397(5) . ?
C28 H28 0.9500 . ?
C29 C30 1.386(5) . ?
C29 C32 1.496(5) . ?
C30 C31 1.380(5) . ?
C30 H30 0.9500 . ?
C31 H31 0.9500 . ?
C32 H32A 0.9800 . ?
C32 H32B 0.9800 . ?
C32 H32C 0.9800 . ?
C33 C34 1.392(4) . ?
C33 C38 1.405(4) . ?
C34 C35 1.380(5) . ?
C34 H34 0.9500 . ?
C35 C36 1.403(5) . ?
C35 H35 0.9500 . ?
C36 C37 1.377(5) . ?
C36 H36 0.9500 . ?
C37 C38 1.392(5) . ?
C37 H37 0.9500 . ?
C38 C39 1.453(4) . ?
C39 C40 1.363(5) . ?
C39 C41 1.467(4) . ?
C40 H40 0.9500 . ?
C41 C42 1.331(4) . ?
C41 H41 0.9500 . ?
C42 C43 1.506(4) . ?
C42 C47 1.518(4) . ?
C43 C44 1.522(5) . ?
C43 H43A 0.9900 . ?
C43 H43B 0.9900 . ?
C44 C45 1.532(5) . ?
C44 H44A 0.9900 . ?
C44 H44B 0.9900 . ?
C45 C46 1.528(5) . ?
C45 H45A 0.9900 . ?
C45 H45B 0.9900 . ?
C46 C48 1.516(5) . ?
C46 C47 1.536(4) . ?
C46 H46 1.0000 . ?
C47 H47 1.0000 . ?
C49 C50 1.492(6) . ?
C49 H49A 0.9900 . ?
C49 H49B 0.9900 . ?
C50 H50A 0.9800 . ?
C50 H50B 0.9800 . ?
C50 H50C 0.9800 . ?

loop_
_geom_torsion_atom_site_label_1
_geom_torsion_atom_site_label_2
_geom_torsion_atom_site_label_3
_geom_torsion_atom_site_label_4
_geom_torsion
_geom_torsion_site_symmetry_1
_geom_torsion_site_symmetry_2
_geom_torsion_site_symmetry_3
_geom_torsion_site_symmetry_4
_geom_torsion_publ_flag
O1 S1 N1 C15 -33.1(3) . . . . ?
O2 S1 N1 C15 -162.6(3) . . . . ?
C1 S1 N1 C15 82.6(3) . . . . ?
O1 S1 N1 C8 170.4(3) . . . . ?
O2 S1 N1 C8 40.9(3) . . . . ?
C1 S1 N1 C8 -74.0(3) . . . . ?
O7 S2 N2 C40 160.4(2) . . . . ?
O6 S2 N2 C40 30.6(3) . . . . ?
C26 S2 N2 C40 -84.6(3) . . . . ?
O7 S2 N2 C33 -43.9(3) . . . . ?
O6 S2 N2 C33 -173.7(3) . . . . ?
C26 S2 N2 C33 71.1(3) . . . . ?
O1 S1 C1 C6 37.1(3) . . . . ?
O2 S1 C1 C6 170.5(3) . . . . ?
N1 S1 C1 C6 -76.1(3) . . . . ?
O1 S1 C1 C2 -143.9(3) . . . . ?
O2 S1 C1 C2 -10.5(3) . . . . ?
N1 S1 C1 C2 102.9(3) . . . . ?
C6 C1 C2 C3 0.1(5) . . . . ?
S1 C1 C2 C3 -178.9(3) . . . . ?
C1 C2 C3 C4 1.0(6) . . . . ?
C2 C3 C4 C5 -1.3(6) . . . . ?
C2 C3 C4 C7 178.3(4) . . . . ?
C3 C4 C5 C6 0.5(6) . . . . ?
C7 C4 C5 C6 -179.1(4) . . . . ?
C4 C5 C6 C1 0.6(6) . . . . ?
C2 C1 C6 C5 -0.9(5) . . . . ?
S1 C1 C6 C5 178.1(3) . . . . ?
C15 N1 C8 C9 -178.9(3) . . . . ?
S1 N1 C8 C9 -19.6(5) . . . . ?
C15 N1 C8 C13 2.1(3) . . . . ?
S1 N1 C8 C13 161.4(2) . . . . ?
C13 C8 C9 C10 0.4(5) . . . . ?
N1 C8 C9 C10 -178.4(3) . . . . ?
C8 C9 C10 C11 0.7(5) . . . . ?
C9 C10 C11 C12 -0.6(6) . . . . ?
C10 C11 C12 C13 -0.7(5) . . . . ?
C11 C12 C13 C8 1.7(5) . . . . ?
C11 C12 C13 C14 179.0(3) . . . . ?
C9 C8 C13 C12 -1.7(5) . . . . ?
N1 C8 C13 C12 177.4(3) . . . . ?
C9 C8 C13 C14 -179.6(3) . . . . ?
N1 C8 C13 C14 -0.5(4) . . . . ?
C12 C13 C14 C15 -179.0(4) . . . . ?
C8 C13 C14 C15 -1.4(4) . . . . ?
C12 C13 C14 C16 2.3(6) . . . . ?
C8 C13 C14 C16 179.8(3) . . . . ?
C13 C14 C15 N1 2.8(4) . . . . ?
C16 C14 C15 N1 -178.5(3) . . . . ?
C8 N1 C15 C14 -3.2(4) . . . . ?
S1 N1 C15 C14 -163.3(2) . . . . ?
C15 C14 C16 C17 28.2(6) . . . . ?
C13 C14 C16 C17 -153.4(3) . . . . ?
C14 C16 C17 C18 3.4(6) . . . . ?
C14 C16 C17 C22 -170.7(3) . . . . ?
C16 C17 C18 C19 137.5(4) . . . . ?
C22 C17 C18 C19 -48.2(4) . . . . ?
C17 C18 C19 C20 54.7(4) . . . . ?
C18 C19 C20 C21 -59.5(4) . . . . ?
C19 C20 C21 C23 -179.7(3) . . . . ?
C19 C20 C21 C22 56.3(4) . . . . ?
C16 C17 C22 O3 102.8(3) . . . . ?
C18 C17 C22 O3 -71.8(3) . . . . ?
C16 C17 C22 C21 -140.3(3) . . . . ?
C18 C17 C22 C21 45.0(4) . . . . ?
C23 C21 C22 O3 -53.3(3) . . . . ?
C20 C21 C22 O3 70.1(3) . . . . ?
C23 C21 C22 C17 -171.8(3) . . . . ?
C20 C21 C22 C17 -48.5(4) . . . . ?
C24 O4 C23 O5 -5.0(5) . . . . ?
C24 O4 C23 C21 175.5(3) . . . . ?
C20 C21 C23 O5 15.4(5) . . . . ?
C22 C21 C23 O5 139.7(3) . . . . ?
C20 C21 C23 O4 -165.1(3) . . . . ?
C22 C21 C23 O4 -40.8(4) . . . . ?
C23 O4 C24 C25 -79.2(4) . . . . ?
O7 S2 C26 C27 -170.8(3) . . . . ?
O6 S2 C26 C27 -37.0(3) . . . . ?
N2 S2 C26 C27 75.5(3) . . . . ?
O7 S2 C26 C31 12.4(3) . . . . ?
O6 S2 C26 C31 146.3(3) . . . . ?
N2 S2 C26 C31 -101.2(3) . . . . ?
C31 C26 C27 C28 1.5(5) . . . . ?
S2 C26 C27 C28 -175.2(3) . . . . ?
C26 C27 C28 C29 -0.2(6) . . . . ?
C27 C28 C29 C30 -1.6(6) . . . . ?
C27 C28 C29 C32 177.3(4) . . . . ?
C28 C29 C30 C31 2.2(6) . . . . ?
C32 C29 C30 C31 -176.7(4) . . . . ?
C29 C30 C31 C26 -1.0(6) . . . . ?
C27 C26 C31 C30 -0.9(6) . . . . ?
S2 C26 C31 C30 175.8(3) . . . . ?
C40 N2 C33 C34 179.3(3) . . . . ?
S2 N2 C33 C34 20.6(5) . . . . ?
C40 N2 C33 C38 -2.7(3) . . . . ?
S2 N2 C33 C38 -161.3(2) . . . . ?
C38 C33 C34 C35 0.6(5) . . . . ?
N2 C33 C34 C35 178.4(3) . . . . ?
C33 C34 C35 C36 -1.3(5) . . . . ?
C34 C35 C36 C37 0.8(6) . . . . ?
C35 C36 C37 C38 0.4(5) . . . . ?
C36 C37 C38 C33 -1.0(5) . . . . ?
C36 C37 C38 C39 -179.4(3) . . . . ?
C34 C33 C38 C37 0.5(5) . . . . ?
N2 C33 C38 C37 -177.7(3) . . . . ?
C34 C33 C38 C39 179.2(3) . . . . ?
N2 C33 C38 C39 1.0(4) . . . . ?
C37 C38 C39 C40 179.6(4) . . . . ?
C33 C38 C39 C40 1.1(4) . . . . ?
C37 C38 C39 C41 -0.8(6) . . . . ?
C33 C38 C39 C41 -179.3(3) . . . . ?
C38 C39 C40 N2 -2.8(4) . . . . ?
C41 C39 C40 N2 177.6(3) . . . . ?
C33 N2 C40 C39 3.5(4) . . . . ?
S2 N2 C40 C39 163.0(2) . . . . ?
C40 C39 C41 C42 -41.7(6) . . . . ?
C38 C39 C41 C42 138.9(4) . . . . ?
C39 C41 C42 C43 -1.1(6) . . . . ?
C39 C41 C42 C47 179.8(3) . . . . ?
C41 C42 C43 C44 125.0(4) . . . . ?
C47 C42 C43 C44 -55.9(4) . . . . ?
C42 C43 C44 C45 56.5(4) . . . . ?
C43 C44 C45 C46 -57.6(4) . . . . ?
C44 C45 C46 C48 177.4(3) . . . . ?
C44 C45 C46 C47 56.0(4) . . . . ?
C41 C42 C47 O8 116.4(3) . . . . ?
C43 C42 C47 O8 -62.8(4) . . . . ?
C41 C42 C47 C46 -126.8(3) . . . . ?
C43 C42 C47 C46 54.0(4) . . . . ?
C48 C46 C47 O8 -54.2(4) . . . . ?
C45 C46 C47 O8 67.3(3) . . . . ?
C48 C46 C47 C42 -174.6(3) . . . . ?
C45 C46 C47 C42 -53.1(4) . . . . ?
C49 O10 C48 O9 -11.0(5) . . . . ?
C49 O10 C48 C46 169.0(3) . . . . ?
C45 C46 C48 O9 -5.1(5) . . . . ?
C47 C46 C48 O9 117.3(4) . . . . ?
C45 C46 C48 O10 174.8(3) . . . . ?
C47 C46 C48 O10 -62.7(4) . . . . ?
C48 O10 C49 C50 -86.4(4) . . . . ?
